data_2204543
loop_
_publ_author_name
'Kurf\"urst, Pavel'
'Marek, Jarom\'ir'
'Van\<co, J\'an'
'Cs\"ollei, Jozef'

_publ_section_title
;1-[2-Ethoxy-2-(3-methyl-1-benzofuran-2-yl)ethyl]-4-(<i>o</i>-tolyl)piperazin-1-ium
 chloride
;
_journal_issue 11
_journal_name_full 'Acta Crystallographica Section E'
_journal_page_first o1989
_journal_page_last o1991
_journal_paper_doi 10.1107/S1600536804024894
_journal_volume 60
_journal_year 2004
_chemical_formula_iupac 'C24 H31 N2 O2 +, Cl -'
_chemical_formula_moiety 'C24 H31 N2 O2 +, Cl -'
_chemical_formula_sum 'C24 H31 Cl N2 O2'
_chemical_formula_weight 414.96
_chemical_name_systematic
;
1-[2-Ethoxy-2-(3-methyl-1-benzofuran-2-yl)ethyl]-4-(o-tolyl)piperazin-1-ium
chloride
;
_space_group_IT_number 14
_symmetry_cell_setting monoclinic
_symmetry_space_group_name_Hall '-P 2ybc'
_symmetry_space_group_name_H-M 'P 1 21/c 1'
_atom_sites_solution_hydrogens geom
_atom_sites_solution_primary direct
_atom_sites_solution_secondary difmap
_audit_creation_method SHELXL-97
_cell_angle_alpha 90.00
_cell_angle_beta 110.304(11)
_cell_angle_gamma 90.00
_cell_formula_units_Z 4
_cell_length_a 17.446(2)
_cell_length_b 10.4855(9)
_cell_length_c 13.0224(14)
_cell_measurement_reflns_used 3591
_cell_measurement_temperature 120(2)
_cell_measurement_theta_max 28.063
_cell_measurement_theta_min 2.714
_cell_volume 2234.2(4)
_computing_cell_refinement 'CrysAlis RED (Oxford Diffraction, 2004)'
_computing_data_collection 'CrysAlis CCD (Oxford Diffraction, 2004)'
_computing_data_reduction 'CrysAlis RED'
_computing_molecular_graphics 'ORTEPIII (Burnet & Johnson, 1996)'
_computing_publication_material 'SHELXL97 and PARST (Nardelli, 1995)'
_computing_structure_refinement 'SHELXL97 (Sheldrick, 1997)'
_computing_structure_solution 'SHELXS97 (Sheldrick, 1997)'
_diffrn_ambient_temperature 120(2)
_diffrn_detector_area_resol_mean 16.3
_diffrn_measured_fraction_theta_full 0.994
_diffrn_measured_fraction_theta_max 0.994
_diffrn_measurement_device_type 'Kuma KM-4 with CCD area-detector'
_diffrn_measurement_method 'rotation method, \w'
_diffrn_radiation_monochromator 'Enhance (Oxford Diffraction)'
_diffrn_radiation_source 'fine-focus sealed tube'
_diffrn_radiation_type MoK\a
_diffrn_radiation_wavelength 0.71073
_diffrn_reflns_av_R_equivalents 0.0293
_diffrn_reflns_av_sigmaI/netI 0.0273
_diffrn_reflns_limit_h_max 19
_diffrn_reflns_limit_h_min -20
_diffrn_reflns_limit_k_max 10
_diffrn_reflns_limit_k_min -12
_diffrn_reflns_limit_l_max 15
_diffrn_reflns_limit_l_min -12
_diffrn_reflns_number 8342
_diffrn_reflns_theta_full 25.00
_diffrn_reflns_theta_max 25.00
_diffrn_reflns_theta_min 3.86
_diffrn_standards_number 0
_exptl_absorpt_coefficient_mu 0.193
_exptl_absorpt_correction_type none
_exptl_crystal_colour white
_exptl_crystal_density_diffrn 1.234
_exptl_crystal_density_method 'not measured'
_exptl_crystal_description Prism
_exptl_crystal_F_000 888
_exptl_crystal_size_max 0.50
_exptl_crystal_size_mid 0.50
_exptl_crystal_size_min 0.50
_refine_diff_density_max 0.203
_refine_diff_density_min -0.231
_refine_ls_extinction_method none
_refine_ls_goodness_of_fit_ref 1.015
_refine_ls_hydrogen_treatment constr
_refine_ls_matrix_type full
_refine_ls_number_parameters 265
_refine_ls_number_reflns 3918
_refine_ls_number_restraints 0
_refine_ls_restrained_S_all 1.015
_refine_ls_R_factor_all 0.0377
_refine_ls_R_factor_gt 0.0329
_refine_ls_shift/su_max 0.001
_refine_ls_shift/su_mean 0.000
_refine_ls_structure_factor_coef Fsqd
_refine_ls_weighting_details 'calc w = 1/[\s^2^(Fo^2^)+(0.04P)^2^+P] where P = (Fo^2^+2Fc^2^)/3'
_refine_ls_weighting_scheme calc
_refine_ls_wR_factor_gt 0.0822
_refine_ls_wR_factor_ref 0.0848
_reflns_number_gt 3431
_reflns_number_total 3918
_reflns_threshold_expression I>2\s(I)
_cod_data_source_file nc6001.cif
_cod_data_source_block I
_cod_depositor_comments
;
The following automatic conversions were performed:
'_geom_bond_publ_flag' value 'Y' changed to 'y' according to
'/home/saulius/struct/CIF-dictionaries/cif_core.dic' dictionary named
'cif_core.dic' version 2.4.1 from 2010-06-29 (10
times).

'_geom_bond_publ_flag' value 'N' changed to 'n' according to
'/home/saulius/struct/CIF-dictionaries/cif_core.dic' dictionary named
'cif_core.dic' version 2.4.1 from 2010-06-29 (52
times).

'_geom_angle_publ_flag' value 'Y' changed to 'y' according to
'/home/saulius/struct/CIF-dictionaries/cif_core.dic' dictionary named
'cif_core.dic' version 2.4.1 from 2010-06-29 (2
times).

'_geom_angle_publ_flag' value 'N' changed to 'n' according to
'/home/saulius/struct/CIF-dictionaries/cif_core.dic' dictionary named
'cif_core.dic' version 2.4.1 from 2010-06-29 (87
times).

'_geom_torsion_publ_flag' value 'Y' changed to 'y' according to
'/home/saulius/struct/CIF-dictionaries/cif_core.dic' dictionary named
'cif_core.dic' version 2.4.1 from 2010-06-29 (3 times).

Automatic conversion script
Id: cif_fix_enum 1527 2010-12-29 10:47:43Z saulius 

The following automatic conversions were performed:

'_geom_bond_publ_flag' value 'Y' changed to 'y' according to
/home/saulius/struct/CIF-dictionaries/cif_core.dic dictionary named
'cif_core.dic' version 2.4.1 from 2010-06-29 (10
times).

'_geom_bond_publ_flag' value 'N' changed to 'n' according to
/home/saulius/struct/CIF-dictionaries/cif_core.dic dictionary named
'cif_core.dic' version 2.4.1 from 2010-06-29 (52
times).

'_geom_angle_publ_flag' value 'Y' changed to 'y' according
to /home/saulius/struct/CIF-dictionaries/cif_core.dic dictionary
named 'cif_core.dic' version 2.4.1 from 2010-06-29 (2
times).

'_geom_angle_publ_flag' value 'N' changed to 'n' according
to /home/saulius/struct/CIF-dictionaries/cif_core.dic dictionary
named 'cif_core.dic' version 2.4.1 from 2010-06-29 (87
times).

'_geom_torsion_publ_flag' value 'Y' changed to 'y' according
to /home/saulius/struct/CIF-dictionaries/cif_core.dic dictionary
named 'cif_core.dic' version 2.4.1 from 2010-06-29 (3 times).

Automatic conversion script
Id: cif_fix_values 1715 2011-07-08 13:25:40Z adriana 
;
_cod_original_sg_symbol_H-M 'P 21/c'
_cod_database_code 2204543
_cod_database_fobs_code 2204543

loop_
_symmetry_equiv_pos_as_xyz
'x, y, z'
'-x, y+1/2, -z+1/2'
'-x, -y, -z'
'x, -y-1/2, z-1/2'

loop_
_atom_site_label
_atom_site_fract_x
_atom_site_fract_y
_atom_site_fract_z
_atom_site_U_iso_or_equiv
_atom_site_adp_type
_atom_site_calc_flag
_atom_site_refinement_flags
_atom_site_occupancy
_atom_site_type_symbol
Cl1 0.53271(2) 0.15071(3) 0.58331(3) 0.02297(11) Uani d . 1 Cl
O1 0.28919(6) 0.24045(9) 0.12885(8) 0.0203(2) Uani d . 1 O
O2 0.39860(6) 0.28999(9) 0.34075(7) 0.0173(2) Uani d . 1 O
N1 0.53947(7) 0.13213(10) 0.34790(9) 0.0152(2) Uani d . 1 N
H1 0.5334 0.1084 0.4134 0.018 Uiso calc R 1 H
N2 0.71455(7) 0.16501(11) 0.40833(10) 0.0180(3) Uani d . 1 N
C1 0.30671(8) 0.14621(13) 0.20914(11) 0.0171(3) Uani d . 1 C
C2 0.24789(8) 0.05595(14) 0.18581(12) 0.0202(3) Uani d . 1 C
C3 0.18725(8) 0.09308(14) 0.08217(12) 0.0221(3) Uani d . 1 C
C4 0.11385(9) 0.04070(16) 0.01219(13) 0.0309(4) Uani d . 1 C
H4 0.0930 -0.0364 0.0305 0.037 Uiso calc R 1 H
C5 0.07251(10) 0.10401(18) -0.08417(14) 0.0366(4) Uani d . 1 C
H5 0.0230 0.0692 -0.1331 0.044 Uiso calc R 1 H
C6 0.10222(10) 0.21837(18) -0.11099(14) 0.0350(4) Uani d . 1 C
H6 0.0722 0.2599 -0.1776 0.042 Uiso calc R 1 H
C7 0.17436(9) 0.27268(16) -0.04293(13) 0.0287(4) Uani d . 1 C
H7 0.1945 0.3508 -0.0605 0.034 Uiso calc R 1 H
C8 0.21523(8) 0.20632(14) 0.05200(12) 0.0215(3) Uani d . 1 C
C9 0.38732(8) 0.16310(13) 0.30041(11) 0.0165(3) Uani d . 1 C
H9 0.3897 0.1038 0.3616 0.020 Uiso calc R 1 H
C10 0.45669(8) 0.13114(13) 0.25922(11) 0.0171(3) Uani d . 1 C
H10A 0.4468 0.0457 0.2248 0.020 Uiso calc R 1 H
H10B 0.4565 0.1936 0.2021 0.020 Uiso calc R 1 H
C11 0.59332(8) 0.03609(13) 0.32058(12) 0.0194(3) Uani d . 1 C
H11A 0.5955 0.0550 0.2472 0.023 Uiso calc R 1 H
H11B 0.5697 -0.0502 0.3183 0.023 Uiso calc R 1 H
C12 0.67863(8) 0.03807(13) 0.40368(12) 0.0199(3) Uani d . 1 C
H12A 0.6770 0.0151 0.4766 0.024 Uiso calc R 1 H
H12B 0.7128 -0.0256 0.3835 0.024 Uiso calc R 1 H
C13 0.66605(8) 0.25694(13) 0.44408(11) 0.0188(3) Uani d . 1 C
H13A 0.6912 0.3425 0.4504 0.023 Uiso calc R 1 H
H13B 0.6652 0.2322 0.5171 0.023 Uiso calc R 1 H
C14 0.57951(8) 0.26148(13) 0.36289(11) 0.0178(3) Uani d . 1 C
H14A 0.5470 0.3224 0.3891 0.021 Uiso calc R 1 H
H14B 0.5803 0.2925 0.2915 0.021 Uiso calc R 1 H
C15 0.80096(9) 0.16997(13) 0.46306(12) 0.0203(3) Uani d . 1 C
C16 0.83580(9) 0.22824(15) 0.56474(13) 0.0268(3) Uani d . 1 C
H16 0.8014 0.2628 0.6004 0.032 Uiso calc R 1 H
C17 0.92014(10) 0.23672(16) 0.61494(15) 0.0353(4) Uani d . 1 C
H17 0.9428 0.2762 0.6846 0.042 Uiso calc R 1 H
C18 0.97094(10) 0.18782(17) 0.56362(16) 0.0382(4) Uani d . 1 C
H18 1.0286 0.1934 0.5975 0.046 Uiso calc R 1 H
C19 0.93662(10) 0.13057(16) 0.46204(15) 0.0335(4) Uani d . 1 C
H19 0.9717 0.0978 0.4266 0.040 Uiso calc R 1 H
C20 0.85238(9) 0.11935(14) 0.41005(13) 0.0254(3) Uani d . 1 C
C21 0.24394(10) -0.05943(15) 0.25125(13) 0.0291(4) Uani d . 1 C
H21A 0.2954 -0.0682 0.3130 0.044 Uiso calc R 1 H
H21B 0.2352 -0.1354 0.2047 0.044 Uiso calc R 1 H
H21C 0.1986 -0.0503 0.2789 0.044 Uiso calc R 1 H
C22 0.35052(9) 0.31598(15) 0.40799(12) 0.0228(3) Uani d . 1 C
H22A 0.3582 0.2474 0.4630 0.027 Uiso calc R 1 H
H22B 0.2919 0.3196 0.3623 0.027 Uiso calc R 1 H
C23 0.37730(11) 0.44138(15) 0.46427(13) 0.0302(4) Uani d . 1 C
H23A 0.4356 0.4374 0.5084 0.045 Uiso calc R 1 H
H23B 0.3457 0.4598 0.5118 0.045 Uiso calc R 1 H
H23C 0.3681 0.5090 0.4093 0.045 Uiso calc R 1 H
C24 0.81853(10) 0.05823(17) 0.29900(14) 0.0333(4) Uani d . 1 C
H24A 0.8589 0.0638 0.2624 0.050 Uiso calc R 1 H
H24B 0.7685 0.1026 0.2550 0.050 Uiso calc R 1 H
H24C 0.8061 -0.0315 0.3071 0.050 Uiso calc R 1 H

loop_
_atom_site_aniso_label
_atom_site_aniso_U_11
_atom_site_aniso_U_22
_atom_site_aniso_U_33
_atom_site_aniso_U_12
_atom_site_aniso_U_13
_atom_site_aniso_U_23
Cl1 0.0309(2) 0.0248(2) 0.01455(17) 0.00180(14) 0.00961(14) 0.00010(14)
O1 0.0196(5) 0.0198(5) 0.0181(5) -0.0015(4) 0.0021(4) 0.0028(4)
O2 0.0211(5) 0.0168(5) 0.0158(5) -0.0008(4) 0.0085(4) -0.0026(4)
N1 0.0190(6) 0.0160(6) 0.0117(5) 0.0003(5) 0.0067(5) -0.0002(5)
N2 0.0191(6) 0.0149(6) 0.0205(6) 0.0007(5) 0.0074(5) -0.0007(5)
C1 0.0212(7) 0.0163(7) 0.0152(7) 0.0018(5) 0.0079(6) 0.0012(6)
C2 0.0216(7) 0.0209(7) 0.0204(7) -0.0020(6) 0.0100(6) -0.0034(6)
C3 0.0202(7) 0.0250(8) 0.0227(7) -0.0009(6) 0.0093(6) -0.0054(6)
C4 0.0245(8) 0.0361(9) 0.0323(9) -0.0079(7) 0.0101(7) -0.0096(7)
C5 0.0191(8) 0.0527(11) 0.0316(9) -0.0044(7) 0.0008(7) -0.0115(8)
C6 0.0248(8) 0.0493(11) 0.0245(8) 0.0067(7) 0.0002(7) 0.0000(8)
C7 0.0263(8) 0.0315(9) 0.0246(8) 0.0033(7) 0.0042(7) 0.0022(7)
C8 0.0176(7) 0.0248(8) 0.0205(7) 0.0012(6) 0.0046(6) -0.0037(6)
C9 0.0199(7) 0.0153(7) 0.0144(7) -0.0001(5) 0.0060(5) 0.0005(5)
C10 0.0196(7) 0.0183(7) 0.0122(6) -0.0003(5) 0.0041(5) -0.0012(5)
C11 0.0216(7) 0.0162(7) 0.0219(7) 0.0004(5) 0.0097(6) -0.0040(6)
C12 0.0212(7) 0.0159(7) 0.0234(7) 0.0013(5) 0.0087(6) 0.0006(6)
C13 0.0211(7) 0.0161(7) 0.0190(7) -0.0001(5) 0.0067(6) -0.0028(6)
C14 0.0222(7) 0.0135(7) 0.0181(7) 0.0009(5) 0.0074(6) -0.0004(6)
C15 0.0202(7) 0.0164(7) 0.0236(7) 0.0010(5) 0.0066(6) 0.0051(6)
C16 0.0255(8) 0.0260(8) 0.0268(8) 0.0013(6) 0.0063(6) 0.0005(7)
C17 0.0279(8) 0.0319(9) 0.0362(9) -0.0001(7) -0.0013(7) -0.0025(8)
C18 0.0197(8) 0.0356(10) 0.0519(11) 0.0022(7) 0.0030(7) 0.0043(8)
C19 0.0247(8) 0.0311(9) 0.0472(10) 0.0068(7) 0.0157(8) 0.0070(8)
C20 0.0259(8) 0.0209(8) 0.0318(8) 0.0028(6) 0.0131(7) 0.0066(7)
C21 0.0346(9) 0.0260(8) 0.0278(8) -0.0089(7) 0.0121(7) 0.0014(7)
C22 0.0241(7) 0.0267(8) 0.0217(7) 0.0022(6) 0.0133(6) -0.0018(6)
C23 0.0488(10) 0.0237(8) 0.0250(8) 0.0024(7) 0.0214(7) -0.0019(7)
C24 0.0340(9) 0.0391(10) 0.0336(9) 0.0044(7) 0.0202(7) -0.0020(8)

loop_
_atom_type_symbol
_atom_type_description
_atom_type_scat_dispersion_real
_atom_type_scat_dispersion_imag
_atom_type_scat_source
C C 0.0033 0.0016 'International Tables Vol C Tables 4.2.6.8 and 6.1.1.4'
H H 0.0000 0.0000 'International Tables Vol C Tables 4.2.6.8 and 6.1.1.4'
N N 0.0061 0.0033 'International Tables Vol C Tables 4.2.6.8 and 6.1.1.4'
O O 0.0106 0.0060 'International Tables Vol C Tables 4.2.6.8 and 6.1.1.4'
Cl Cl 0.1484 0.1585 'International Tables Vol C Tables 4.2.6.8 and 6.1.1.4'

loop_
_geom_angle_atom_site_label_1
_geom_angle_atom_site_label_2
_geom_angle_atom_site_label_3
_geom_angle
_geom_angle_publ_flag
C8 O1 C1 105.50(11) ?
C9 O2 C22 111.65(10) ?
C11 N1 C10 109.05(10) y
C11 N1 C14 109.53(10) y
C10 N1 C14 112.59(10) n
C11 N1 H1 108.5 n
C10 N1 H1 108.5 n
C14 N1 H1 108.5 n
C15 N2 C13 116.41(11) ?
C15 N2 C12 114.62(11) ?
C13 N2 C12 109.03(11) ?
C2 C1 O1 112.11(12) ?
C2 C1 C9 133.58(13) ?
O1 C1 C9 114.27(11) ?
C1 C2 C3 105.86(13) ?
C1 C2 C21 128.35(13) ?
C3 C2 C21 125.80(13) ?
C8 C3 C4 118.81(14) ?
C8 C3 C2 106.14(12) ?
C4 C3 C2 135.03(15) ?
C5 C4 C3 118.30(15) ?
C5 C4 H4 120.9 n
C3 C4 H4 120.9 n
C4 C5 C6 121.15(15) ?
C4 C5 H5 119.4 n
C6 C5 H5 119.4 n
C7 C6 C5 121.73(15) ?
C7 C6 H6 119.1 n
C5 C6 H6 119.1 n
C8 C7 C6 115.95(15) ?
C8 C7 H7 122.0 n
C6 C7 H7 122.0 n
O1 C8 C7 125.56(14) ?
O1 C8 C3 110.39(12) ?
C7 C8 C3 124.04(14) ?
O2 C9 C1 112.00(11) ?
O2 C9 C10 108.18(11) ?
C1 C9 C10 109.60(11) ?
O2 C9 H9 109.0 n
C1 C9 H9 109.0 n
C10 C9 H9 109.0 n
N1 C10 C9 113.40(11) n
N1 C10 H10A 108.9 n
C9 C10 H10A 108.9 n
N1 C10 H10B 108.9 n
C9 C10 H10B 108.9 n
H10A C10 H10B 107.7 n
N1 C11 C12 111.34(11) n
N1 C11 H11A 109.4 n
C12 C11 H11A 109.4 n
N1 C11 H11B 109.4 n
C12 C11 H11B 109.4 n
H11A C11 H11B 108.0 n
N2 C12 C11 110.15(11) n
N2 C12 H12A 109.6 n
C11 C12 H12A 109.6 n
N2 C12 H12B 109.6 n
C11 C12 H12B 109.6 n
H12A C12 H12B 108.1 n
N2 C13 C14 110.22(11) n
N2 C13 H13A 109.6 n
C14 C13 H13A 109.6 n
N2 C13 H13B 109.6 n
C14 C13 H13B 109.6 n
H13A C13 H13B 108.1 n
N1 C14 C13 111.55(11) n
N1 C14 H14A 109.3 n
C13 C14 H14A 109.3 n
N1 C14 H14B 109.3 n
C13 C14 H14B 109.3 n
H14A C14 H14B 108.0 n
C16 C15 C20 119.24(14) n
C16 C15 N2 121.86(13) n
C20 C15 N2 118.83(13) n
C17 C16 C15 121.12(15) n
C17 C16 H16 119.4 n
C15 C16 H16 119.4 n
C18 C17 C16 120.07(16) n
C18 C17 H17 120.0 n
C16 C17 H17 120.0 n
C17 C18 C19 119.06(15) n
C17 C18 H18 120.5 n
C19 C18 H18 120.5 n
C18 C19 C20 122.29(16) n
C18 C19 H19 118.9 n
C20 C19 H19 118.9 n
C19 C20 C15 118.21(15) n
C19 C20 C24 119.99(14) n
C15 C20 C24 121.78(14) n
C2 C21 H21A 109.5 n
C2 C21 H21B 109.5 n
H21A C21 H21B 109.5 n
C2 C21 H21C 109.5 n
H21A C21 H21C 109.5 n
H21B C21 H21C 109.5 n
O2 C22 C23 108.43(12) n
O2 C22 H22A 110.0 n
C23 C22 H22A 110.0 n
O2 C22 H22B 110.0 n
C23 C22 H22B 110.0 n
H22A C22 H22B 108.4 n
C22 C23 H23A 109.5 n
C22 C23 H23B 109.5 n
H23A C23 H23B 109.5 n
C22 C23 H23C 109.5 n
H23A C23 H23C 109.5 n
H23B C23 H23C 109.5 n
C20 C24 H24A 109.5 n
C20 C24 H24B 109.5 n
H24A C24 H24B 109.5 n
C20 C24 H24C 109.5 n
H24A C24 H24C 109.5 n
H24B C24 H24C 109.5 n

loop_
_geom_bond_atom_site_label_1
_geom_bond_atom_site_label_2
_geom_bond_distance
_geom_bond_publ_flag
O1 C8 1.3777(17) y
O1 C1 1.3934(16) y
O2 C9 1.4189(16) y
O2 C22 1.4333(16) y
N1 C11 1.5017(17) y
N1 C10 1.5039(17) y
N1 C14 1.5070(17) y
N1 H1 0.9300 n
N2 C15 1.4274(18) y
N2 C13 1.4613(17) n
N2 C12 1.4635(18) n
C1 C2 1.351(2) y
C1 C9 1.5039(19) y
C2 C3 1.450(2) n
C2 C21 1.495(2) n
C3 C8 1.391(2) n
C3 C4 1.401(2) n
C4 C5 1.381(2) n
C4 H4 0.9500 n
C5 C6 1.398(3) n
C5 H5 0.9500 n
C6 C7 1.385(2) n
C6 H6 0.9500 n
C7 C8 1.382(2) n
C7 H7 0.9500 n
C9 C10 1.5216(18) n
C9 H9 1.0000 n
C10 H10A 0.9900 n
C10 H10B 0.9900 n
C11 C12 1.5063(19) n
C11 H11A 0.9900 n
C11 H11B 0.9900 n
C12 H12A 0.9900 n
C12 H12B 0.9900 n
C13 C14 1.5139(19) n
C13 H13A 0.9900 n
C13 H13B 0.9900 n
C14 H14A 0.9900 n
C14 H14B 0.9900 n
C15 C16 1.392(2) n
C15 C20 1.412(2) n
C16 C17 1.390(2) n
C16 H16 0.9500 n
C17 C18 1.381(3) n
C17 H17 0.9500 n
C18 C19 1.385(3) n
C18 H18 0.9500 n
C19 C20 1.393(2) n
C19 H19 0.9500 n
C20 C24 1.503(2) n
C21 H21A 0.9800 n
C21 H21B 0.9800 n
C21 H21C 0.9800 n
C22 C23 1.499(2) n
C22 H22A 0.9900 n
C22 H22B 0.9900 n
C23 H23A 0.9800 n
C23 H23B 0.9800 n
C23 H23C 0.9800 n
C24 H24A 0.9800 n
C24 H24B 0.9800 n
C24 H24C 0.9800 n

loop_
_geom_hbond_atom_site_label_D
_geom_hbond_atom_site_label_H
_geom_hbond_atom_site_label_A
_geom_hbond_site_symmetry_A
_geom_hbond_distance_DH
_geom_hbond_distance_HA
_geom_hbond_distance_DA
_geom_hbond_angle_DHA
N1 H1 Cl1 . 0.93 2.26 3.1145(12) 152
C13 H13B Cl1 . 0.99 2.86 3.5870(15) 131
C9 H9 Cl1 3_656 1.00 2.97 3.6879(14) 130
N1 H1 Cl1 3_656 0.93 2.96 3.4592(12) 115
C21 H21A Cl1 3_656 0.98 2.96 3.8621(18) 154
C11 H11B Cl1 3_656 0.99 2.74 3.4852(15) 132
C10 H10B Cl1 4_565 0.99 2.87 3.7878(14) 154
C14 H14B Cl1 4_565 0.99 2.61 3.5647(15) 161

loop_
_geom_torsion_atom_site_label_1
_geom_torsion_atom_site_label_2
_geom_torsion_atom_site_label_3
_geom_torsion_atom_site_label_4
_geom_torsion
_geom_torsion_publ_flag
O1 C1 C9 C10 -72.94(14) y
C1 C9 C10 N1 -174.01(11) y
C9 C10 N1 C11 148.68(11) y
